data_1100573
loop_
_publ_author_name
'Krieger, Matthias'
'Schlecht, Sabine'
'Harms, Klaus'
'Dehnicke, Kurt'

_publ_section_title
;
 Synthese und Kristallstrukturen der Phosphanimin-Komplexe
 [Cu(\m-HNPEt~3~)]~4~(O~3~S-CF~3~)~4~ und [Pt~2~Me~6~(\m-I)~2~(\m-HNPMe~3~)]
;
_journal_coden_ASTM ZAACAB
_journal_issue 10
_journal_name_full
;
 Zeitschrift fuer Anorganische und Allgemeine Chemie
;
_journal_page_first 1565
_journal_page_last 1567
_journal_paper_doi 10.1002/(sici)1521-3749(199810)624:10<1565::aid-zaac1565>3.0.co;2-i
_journal_volume 624
_journal_year 1998
_chemical_formula_sum 'C10 H30 Cl2 I2 N P Pt2'
_space_group_IT_number 14
_symmetry_cell_setting monoclinic
_symmetry_space_group_name_Hall '-P 2ybc'
_symmetry_space_group_name_H-M 'P 1 21/c 1'
_cell_angle_alpha 90
_cell_angle_beta 90.591(19)
_cell_angle_gamma 90
_cell_formula_units_Z 4
_cell_length_a 10.0744(19)
_cell_length_b 8.818(2)
_cell_length_c 23.882(6)
_cod_original_sg_symbol_H-M 'P 21/c'
_cod_original_formula_sum 'C10 H30 Cl2 I2 N1 P1 Pt2'
_cod_database_code 1100573

loop_
_symmetry_equiv_pos_site_id
_symmetry_equiv_pos_as_xyz
1 x,y,z
2 x,1/2-y,1/2+z
3 -x,-y,-z
4 -x,-1/2+y,-1/2-z

loop_
_atom_site_label
_atom_site_type_symbol
_atom_site_fract_x
_atom_site_fract_y
_atom_site_fract_z
Pt1 Pt 0.23374(6) 0.67248(8) 0.31221(3)
Pt2 Pt 0.52149(6) 0.67700(8) 0.38039(3)
I1 I 0.28573(12) 0.53987(16) 0.41744(6)
I2 I 0.46546(18) 0.5384(2) 0.28182(8)
P1 P 0.3438(5) 1.0134(6) 0.3687(2)
N1 N 0.3815(14) 0.8532(16) 0.3409(6)
H1 H 0.42530 0.85510 0.31010
C1 C 0.0561(19) 0.767(3) 0.338(1)
H2 H -0.00340 0.77730 0.30610
H3 H 0.07280 0.86570 0.35430
H4 H 0.01570 0.70130 0.36570
C2 C 0.208(2) 0.773(3) 0.234(1)
H5 H 0.12460 0.82700 0.23280
H6 H 0.20840 0.69520 0.20520
H7 H 0.28050 0.84350 0.22740
C3 C 0.120(2) 0.503(3) 0.2833(10)
H8 H 0.16650 0.44860 0.25430
H9 H 0.03780 0.54440 0.26800
H10 H 0.09930 0.43430 0.31380
C4 C 0.561(2) 0.772(3) 0.4565(9)
H11 H 0.64710 0.73830 0.47000
H12 H 0.49320 0.74260 0.48280
H13 H 0.56160 0.88200 0.45290
C5 C 0.640(2) 0.504(3) 0.4062(11)
H14 H 0.72540 0.54310 0.41780
H15 H 0.65100 0.43230 0.37570
H16 H 0.59860 0.45230 0.43760
C6 C 0.687(2) 0.782(3) 0.3471(9)
H17 H 0.75710 0.78690 0.37540
H18 H 0.66420 0.88370 0.33510
H19 H 0.71840 0.72410 0.31520
C7 C 0.239(3) 1.123(3) 0.3230(11)
H20 H 0.27940 1.13020 0.28640
H21 H 0.22850 1.22450 0.33830
H22 H 0.15300 1.07500 0.31960
C8 C 0.256(2) 0.983(3) 0.4352(11)
H23 H 0.29700 0.89870 0.45520
H24 H 0.16390 0.95980 0.42740
H25 H 0.26240 1.07380 0.45790
C9 C 0.484(2) 1.132(3) 0.3805(10)
H26 H 0.53370 1.14150 0.34610
H27 H 0.54040 1.08750 0.40930
H28 H 0.45460 1.23130 0.39250
C10 C 0.936(3) 0.303(3) 0.4547(12)
H29 H 0.85660 0.35260 0.46990
H30 H 0.97720 0.37480 0.42870
Cl1 Cl 0.8875(9) 0.1447(11) 0.4181(4)
Cl2 Cl 1.0460(6) 0.2663(9) 0.5093(3)

loop_
_atom_type_symbol
_atom_type_radius_bond
C 0.68
H 0.23
Cl 0.99
I 1.40
N 0.68
P 1.05
Pt 1.45
